data_4135021
loop_
_publ_author_name
'Zatsepin, Pavel'
'Lee, Eunji'
'Gu, Jun'
'Gau, Michael R.'
'Carroll, Patrick J.'
'Baik, Mu-Hyun'
'Mindiola, Daniel J.'

_publ_section_title
;
 Tebbe-like and Phosphonioalkylidene and -alkylidyne Complexes of
 Scandium.
;
_journal_name_full 'Journal of the American Chemical Society'
_journal_paper_doi 10.1021/jacs.0c02742
_journal_year 2020
_chemical_formula_moiety '2(C48 H64 Al N P3 Sc), 3(C7 H8)'
_chemical_formula_sum 'C117 H152 Al2 N2 P6 Sc2'
_chemical_formula_weight 1916.10
_space_group_crystal_system monoclinic
_space_group_IT_number 15
_space_group_name_Hall '-C 2yc'
_space_group_name_H-M_alt 'C 1 2/c 1'
_atom_sites_solution_hydrogens mixed
_atom_sites_solution_primary direct
_audit_creation_date 2019-05-09
_audit_creation_method
;
Olex2 1.2
(compiled 2018.05.29 svn.r3508 for OlexSys, GUI svn.r5506)
;
_cell_angle_alpha 90
_cell_angle_beta 97.304(5)
_cell_angle_gamma 90
_cell_formula_units_Z 4
_cell_length_a 39.405(7)
_cell_length_b 11.884(2)
_cell_length_c 24.015(4)
_cell_measurement_reflns_used 9995
_cell_measurement_temperature 100
_cell_measurement_theta_max 24.62
_cell_measurement_theta_min 2.32
_cell_volume 11155(3)
_computing_cell_refinement 'Bruker SAINT v8.34A'
_computing_data_collection 'Bruker APEX2 v2018.1-0'
_computing_data_reduction 'Bruker SAINT v8.34A'
_computing_molecular_graphics 'Olex2 (Dolomanov et al., 2009)'
_computing_publication_material 'Olex2 (Dolomanov et al., 2009)'
_computing_structure_refinement 'ShelXL (Sheldrick, 2015)'
_computing_structure_solution 'ShelXS-97 (Sheldrick, 2008)'
_diffrn_ambient_temperature 100
_diffrn_measured_fraction_theta_full 1.000
_diffrn_measured_fraction_theta_max 0.990
_diffrn_measurement_device 'CCD area detector'
_diffrn_measurement_device_type 'Bruker APEXII'
_diffrn_measurement_method '\w and \f scans'
_diffrn_radiation_monochromator graphite
_diffrn_radiation_type MoK\a
_diffrn_radiation_wavelength 0.71073
_diffrn_reflns_av_R_equivalents 0.3215
_diffrn_reflns_av_unetI/netI 0.1837
_diffrn_reflns_Laue_measured_fraction_full 1.000
_diffrn_reflns_Laue_measured_fraction_max 0.990
_diffrn_reflns_limit_h_max 51
_diffrn_reflns_limit_h_min -51
_diffrn_reflns_limit_k_max 15
_diffrn_reflns_limit_k_min -15
_diffrn_reflns_limit_l_max 19
_diffrn_reflns_limit_l_min -31
_diffrn_reflns_number 142306
_diffrn_reflns_point_group_measured_fraction_full 1.000
_diffrn_reflns_point_group_measured_fraction_max 0.990
_diffrn_reflns_theta_full 25.242
_diffrn_reflns_theta_max 27.684
_diffrn_reflns_theta_min 1.042
_diffrn_source 'sealed tube'
_exptl_absorpt_coefficient_mu 0.270
_exptl_absorpt_correction_T_max 0.7456
_exptl_absorpt_correction_T_min 0.5891
_exptl_absorpt_correction_type multi-scan
_exptl_absorpt_process_details 'SADABS v2014/5'
_exptl_crystal_colour yellow
_exptl_crystal_density_diffrn 1.141
_exptl_crystal_description plate
_exptl_crystal_F_000 4104
_exptl_crystal_size_max 0.28
_exptl_crystal_size_mid 0.05
_exptl_crystal_size_min 0.03
_refine_diff_density_max 0.916
_refine_diff_density_min -0.680
_refine_diff_density_rms 0.105
_refine_ls_extinction_method none
_refine_ls_goodness_of_fit_ref 1.031
_refine_ls_hydrogen_treatment constr
_refine_ls_matrix_type full
_refine_ls_number_parameters 597
_refine_ls_number_reflns 12920
_refine_ls_number_restraints 174
_refine_ls_restrained_S_all 1.032
_refine_ls_R_factor_all 0.1975
_refine_ls_R_factor_gt 0.0859
_refine_ls_shift/su_max 0.000
_refine_ls_shift/su_mean 0.000
_refine_ls_structure_factor_coef Fsqd
_refine_ls_weighting_details 'w=1/[\s^2^(Fo^2^)+(0.1244P)^2^] where P=(Fo^2^+2Fc^2^)/3'
_refine_ls_weighting_scheme calc
_refine_ls_wR_factor_gt 0.2097
_refine_ls_wR_factor_ref 0.2602
_reflns_number_gt 6152
_reflns_number_total 12920
_reflns_threshold_expression 'I > 2\s(I)'
_cod_data_source_file ja0c02742_si_008.cif
_cod_data_source_block 9459
_cod_original_cell_volume 11154(3)
_cod_database_code 4135021
_shelx_shelxl_version_number 2018/3
_shelx_estimated_absorpt_t_max 0.992
_shelx_estimated_absorpt_t_min 0.928

loop_
_space_group_symop_operation_xyz
'x, y, z'
'-x, y, -z+1/2'
'x+1/2, y+1/2, z'
'-x+1/2, y+1/2, -z+1/2'
'-x, -y, -z'
'x, -y, z-1/2'
'-x+1/2, -y+1/2, -z'
'x+1/2, -y+1/2, z-1/2'

loop_
_atom_site_label
_atom_site_type_symbol
_atom_site_fract_x
_atom_site_fract_y
_atom_site_fract_z
_atom_site_U_iso_or_equiv
_atom_site_adp_type
_atom_site_occupancy
_atom_site_site_symmetry_order
_atom_site_calc_flag
_atom_site_refinement_flags_posn
_atom_site_refinement_flags_adp
_atom_site_refinement_flags_occupancy
_atom_site_disorder_assembly
_atom_site_disorder_group
Sc1 Sc 0.33133(2) 0.34825(9) 0.38313(4) 0.0187(2) Uani 1 1 d . . . . .
P1 P 0.26987(3) 0.45781(12) 0.36036(5) 0.0210(3) Uani 1 1 d . . . . .
P2 P 0.37351(3) 0.25778(12) 0.47091(5) 0.0202(3) Uani 1 1 d . . . . .
P3 P 0.39668(4) 0.47220(13) 0.31504(5) 0.0224(3) Uani 1 1 d . . . . .
Al1 Al 0.34826(4) 0.26186(15) 0.27872(6) 0.0252(4) Uani 1 1 d . . . . .
N1 N 0.32111(11) 0.4337(4) 0.46071(16) 0.0213(10) Uani 1 1 d . . . . .
C1 C 0.30796(13) 0.5436(5) 0.4552(2) 0.0214(12) Uani 1 1 d . . . . .
C2 C 0.31906(14) 0.6308(5) 0.4924(2) 0.0241(12) Uani 1 1 d . . . . .
H2 H 0.335983 0.614958 0.523183 0.029 Uiso 1 1 calc R . . . .
C3 C 0.30641(14) 0.7383(5) 0.4859(2) 0.0279(13) Uani 1 1 d . . . . .
H3 H 0.314763 0.794764 0.512135 0.033 Uiso 1 1 calc R . . . .
C4 C 0.28118(14) 0.7663(5) 0.4409(2) 0.0283(13) Uani 1 1 d . . . . .
C5 C 0.27056(13) 0.6810(5) 0.4023(2) 0.0252(13) Uani 1 1 d . . . . .
H5 H 0.254194 0.698290 0.370935 0.030 Uiso 1 1 calc R . . . .
C6 C 0.28325(13) 0.5712(4) 0.4085(2) 0.0201(11) Uani 1 1 d . . . . .
C7 C 0.26639(16) 0.8831(5) 0.4346(3) 0.0413(16) Uani 1 1 d . . . . .
H7a H 0.283205 0.934004 0.421304 0.062 Uiso 1 1 calc GR . . . .
H7b H 0.260694 0.909351 0.470919 0.062 Uiso 1 1 calc GR . . . .
H7c H 0.245646 0.881841 0.407318 0.062 Uiso 1 1 calc GR . . . .
C8 C 0.25351(14) 0.5236(5) 0.2926(2) 0.0250(12) Uani 1 1 d . . . . .
H8 H 0.235315 0.579053 0.298900 0.030 Uiso 1 1 calc R . . . .
C9 C 0.28262(14) 0.5862(5) 0.2682(2) 0.0299(14) Uani 1 1 d . . . . .
H9a H 0.301107 0.533294 0.263495 0.045 Uiso 1 1 calc GR . . . .
H9b H 0.291423 0.646402 0.294027 0.045 Uiso 1 1 calc GR . . . .
H9c H 0.273824 0.618808 0.231757 0.045 Uiso 1 1 calc GR . . . .
C10 C 0.23765(15) 0.4321(5) 0.2518(2) 0.0333(15) Uani 1 1 d . . . . .
H10a H 0.229948 0.466141 0.215172 0.050 Uiso 1 1 calc GR . . . .
H10b H 0.218097 0.397847 0.266798 0.050 Uiso 1 1 calc GR . . . .
H10c H 0.254822 0.374200 0.247418 0.050 Uiso 1 1 calc GR . . . .
C11 C 0.23108(13) 0.4011(5) 0.3859(2) 0.0233(12) Uani 1 1 d . . . . .
H11 H 0.221598 0.341485 0.358925 0.028 Uiso 1 1 calc R . . . .
C12 C 0.20276(14) 0.4892(5) 0.3891(3) 0.0344(15) Uani 1 1 d . . . . .
H12a H 0.183206 0.453796 0.403567 0.052 Uiso 1 1 calc GR . . . .
H12b H 0.195481 0.519397 0.351467 0.052 Uiso 1 1 calc GR . . . .
H12c H 0.211569 0.550462 0.414144 0.052 Uiso 1 1 calc GR . . . .
C13 C 0.23974(14) 0.3451(5) 0.4436(2) 0.0294(13) Uani 1 1 d . . . . .
H13a H 0.248713 0.401838 0.471247 0.044 Uiso 1 1 calc GR . . . .
H13b H 0.256999 0.286532 0.441301 0.044 Uiso 1 1 calc GR . . . .
H13c H 0.219021 0.311342 0.455047 0.044 Uiso 1 1 calc GR . . . .
C14 C 0.32643(13) 0.3869(5) 0.5154(2) 0.0210(12) Uani 1 1 d . . . . .
C15 C 0.30873(14) 0.4240(5) 0.5593(2) 0.0257(13) Uani 1 1 d . . . . .
H15 H 0.292424 0.482822 0.552501 0.031 Uiso 1 1 calc R . . . .
C16 C 0.31460(14) 0.3763(5) 0.6124(2) 0.0254(13) Uani 1 1 d . . . . .
H16 H 0.302129 0.403382 0.641024 0.030 Uiso 1 1 calc R . . . .
C17 C 0.33831(14) 0.2895(5) 0.6251(2) 0.0237(12) Uani 1 1 d . . . . .
C18 C 0.35519(13) 0.2509(5) 0.5814(2) 0.0225(12) Uani 1 1 d . . . . .
H18 H 0.370976 0.190574 0.588236 0.027 Uiso 1 1 calc R . . . .
C19 C 0.34967(13) 0.2983(5) 0.5272(2) 0.0209(12) Uani 1 1 d . . . . .
C20 C 0.34611(15) 0.2418(5) 0.6834(2) 0.0331(14) Uani 1 1 d . . . . .
H20a H 0.365947 0.280687 0.703381 0.050 Uiso 1 1 calc GR . . . .
H20b H 0.351173 0.161283 0.681027 0.050 Uiso 1 1 calc GR . . . .
H20c H 0.326279 0.252187 0.703684 0.050 Uiso 1 1 calc GR . . . .
C21 C 0.41396(13) 0.3368(5) 0.4879(2) 0.0250(12) Uani 1 1 d . . . . .
H21 H 0.428082 0.322708 0.456795 0.030 Uiso 1 1 calc R . . . .
C22 C 0.43529(14) 0.2993(5) 0.5428(2) 0.0329(14) Uani 1 1 d . . . . .
H22a H 0.456608 0.342620 0.548484 0.049 Uiso 1 1 calc GR . . . .
H22b H 0.440614 0.218998 0.540565 0.049 Uiso 1 1 calc GR . . . .
H22c H 0.422236 0.312382 0.574291 0.049 Uiso 1 1 calc GR . . . .
C23 C 0.40682(14) 0.4632(5) 0.4888(2) 0.0268(13) Uani 1 1 d . . . . .
H23a H 0.392159 0.479705 0.517846 0.040 Uiso 1 1 calc GR . . . .
H23b H 0.395256 0.486831 0.452138 0.040 Uiso 1 1 calc GR . . . .
H23c H 0.428468 0.504128 0.497089 0.040 Uiso 1 1 calc GR . . . .
C24 C 0.38542(14) 0.1091(5) 0.4822(2) 0.0260(13) Uani 1 1 d . . . . .
H24 H 0.396787 0.099317 0.521564 0.031 Uiso 1 1 calc R . . . .
C25 C 0.41084(16) 0.0780(5) 0.4413(2) 0.0364(15) Uani 1 1 d . . . . .
H25a H 0.415443 -0.003056 0.443518 0.055 Uiso 1 1 calc GR . . . .
H25b H 0.432239 0.119461 0.451251 0.055 Uiso 1 1 calc GR . . . .
H25c H 0.401054 0.097590 0.402941 0.055 Uiso 1 1 calc GR . . . .
C26 C 0.35370(15) 0.0340(5) 0.4731(3) 0.0357(15) Uani 1 1 d . . . . .
H26a H 0.342132 0.044587 0.434851 0.053 Uiso 1 1 calc GR . . . .
H26b H 0.338081 0.054085 0.500151 0.053 Uiso 1 1 calc GR . . . .
H26c H 0.360570 -0.044961 0.478406 0.053 Uiso 1 1 calc GR . . . .
C27 C 0.31366(15) 0.1857(5) 0.3306(2) 0.0290(13) Uani 1 1 d . . . . .
H27a H 0.314700 0.114400 0.313701 0.035 Uiso 1 1 d R . . . .
H27b H 0.290600 0.225600 0.320101 0.035 Uiso 1 1 d R . . . .
H27c H 0.311301 0.152500 0.371301 0.035 Uiso 1 1 d R . . . .
C28 C 0.31850(16) 0.2854(5) 0.2062(2) 0.0339(15) Uani 1 1 d . . . . .
H28a H 0.308514 0.361011 0.205542 0.051 Uiso 1 1 calc GR . . . .
H28b H 0.300147 0.229221 0.202280 0.051 Uiso 1 1 calc GR . . . .
H28c H 0.332189 0.277609 0.175085 0.051 Uiso 1 1 calc GR . . . .
C29 C 0.38245(16) 0.1430(5) 0.2676(2) 0.0358(15) Uani 1 1 d . . . . .
H29a H 0.399594 0.173570 0.245570 0.054 Uiso 1 1 calc GR . . . .
H29b H 0.370842 0.079083 0.247628 0.054 Uiso 1 1 calc GR . . . .
H29c H 0.393718 0.117802 0.304242 0.054 Uiso 1 1 calc GR . . . .
C30 C 0.36313(13) 0.3943(5) 0.3266(2) 0.0206(12) Uani 1 1 d . . . . .
C31 C 0.43687(13) 0.4354(5) 0.3578(2) 0.0270(13) Uani 1 1 d . . . . .
C32 C 0.45751(14) 0.5096(6) 0.3916(2) 0.0337(15) Uani 1 1 d . . . . .
H32 H 0.451308 0.586805 0.391863 0.040 Uiso 1 1 calc R . . . .
C33 C 0.48667(15) 0.4745(6) 0.4247(2) 0.0388(16) Uani 1 1 d . . . . .
H33 H 0.499900 0.526863 0.448174 0.047 Uiso 1 1 calc R . . . .
C34 C 0.49657(16) 0.3648(7) 0.4238(2) 0.0453(19) Uani 1 1 d . . . . .
H34 H 0.516556 0.340748 0.447018 0.054 Uiso 1 1 calc R . . . .
C35 C 0.47743(15) 0.2869(6) 0.3886(2) 0.0395(16) Uani 1 1 d . . . . .
H35 H 0.484909 0.211254 0.386480 0.047 Uiso 1 1 calc R . . . .
C36 C 0.44715(15) 0.3231(6) 0.3569(2) 0.0333(15) Uani 1 1 d . . . . .
H36 H 0.433397 0.270421 0.334441 0.040 Uiso 1 1 calc R . . . .
C37 C 0.39114(14) 0.6232(5) 0.3263(2) 0.0260(13) Uani 1 1 d . . . . .
C38 C 0.36439(15) 0.6584(5) 0.3531(2) 0.0329(14) Uani 1 1 d . . . . .
H38 H 0.350103 0.604175 0.367535 0.039 Uiso 1 1 calc R . . . .
C39 C 0.35775(17) 0.7730(6) 0.3595(3) 0.0393(16) Uani 1 1 d . . . . .
H39 H 0.339369 0.796244 0.378859 0.047 Uiso 1 1 calc R . . . .
C40 C 0.37788(17) 0.8517(6) 0.3377(3) 0.0409(16) Uani 1 1 d . . . . .
H40 H 0.373005 0.929585 0.340973 0.049 Uiso 1 1 calc R . . . .
C41 C 0.40496(19) 0.8182(6) 0.3113(3) 0.0468(18) Uani 1 1 d . . . . .
H41 H 0.419177 0.873032 0.297111 0.056 Uiso 1 1 calc R . . . .
C42 C 0.41187(17) 0.7031(5) 0.3050(2) 0.0359(15) Uani 1 1 d . . . . .
H42 H 0.430564 0.680086 0.286383 0.043 Uiso 1 1 calc R . . . .
C43 C 0.40970(14) 0.4668(5) 0.2444(2) 0.0270(13) Uani 1 1 d . . . . .
C44 C 0.44366(16) 0.4521(6) 0.2350(2) 0.0451(18) Uani 1 1 d . . . . .
H44 H 0.461335 0.448678 0.265744 0.054 Uiso 1 1 calc R . . . .
C45 C 0.45143(17) 0.4427(7) 0.1807(2) 0.052(2) Uani 1 1 d . . . . .
H45 H 0.474447 0.429353 0.174624 0.063 Uiso 1 1 calc R . . . .
C46 C 0.42652(16) 0.4522(6) 0.1351(2) 0.0405(17) Uani 1 1 d . . . . .
H46 H 0.432291 0.447379 0.097930 0.049 Uiso 1 1 calc R . . . .
C47 C 0.39291(15) 0.4688(5) 0.1445(2) 0.0328(14) Uani 1 1 d . . . . .
H47 H 0.375359 0.474264 0.113610 0.039 Uiso 1 1 calc R . . . .
C48 C 0.38487(14) 0.4775(5) 0.1985(2) 0.0269(13) Uani 1 1 d . . . . .
H48 H 0.361824 0.491043 0.204291 0.032 Uiso 1 1 calc R . . . .
C49 C 0.41984(14) 0.8516(4) 0.5605(2) 0.084(3) Uani 1 1 d . U . . .
C50 C 0.45072(16) 0.9105(5) 0.5659(3) 0.092(3) Uani 1 1 d G U . . .
H50 H 0.456858 0.957438 0.597640 0.111 Uiso 1 1 calc R . . . .
C51 C 0.47258(14) 0.9006(6) 0.5248(3) 0.129(4) Uani 1 1 d G U . . .
H51 H 0.493608 0.940627 0.528589 0.155 Uiso 1 1 calc R . . . .
C52 C 0.46354(17) 0.8317(6) 0.4782(3) 0.128(4) Uani 1 1 d G U . . .
H52 H 0.478411 0.824925 0.450241 0.153 Uiso 1 1 calc R . . . .
C53 C 0.43266(19) 0.7728(6) 0.4728(2) 0.097(3) Uani 1 1 d G U . . .
H53 H 0.426512 0.725914 0.441068 0.116 Uiso 1 1 calc R . . . .
C54 C 0.41082(15) 0.7828(5) 0.5139(2) 0.089(3) Uani 1 1 d G U . . .
H54 H 0.389799 0.742645 0.510177 0.107 Uiso 1 1 calc R . . . .
C55 C 0.3957(2) 0.8626(7) 0.6059(3) 0.126(4) Uani 1 1 d G U . . .
H55a H 0.394742 0.790653 0.625553 0.189 Uiso 1 1 calc GR . . . .
H55b H 0.372759 0.882978 0.588203 0.189 Uiso 1 1 calc GR . . . .
H55c H 0.404341 0.921142 0.632765 0.189 Uiso 1 1 calc GR . . . .
C56 C 0.5094(3) 1.0393(6) 0.2848(4) 0.072(4) Uani 0.5 1 d . U P A -1
C57 C 0.5397(2) 0.9798(9) 0.2820(4) 0.073(4) Uani 0.5 1 d G U P A -1
H57 H 0.557040 1.010688 0.262550 0.088 Uiso 0.5 1 calc R . P A -1
C58 C 0.5444(2) 0.8748(9) 0.3078(5) 0.082(5) Uani 0.5 1 d G U P A -1
H58 H 0.565046 0.834198 0.305924 0.099 Uiso 0.5 1 calc R . P A -1
C59 C 0.5190(3) 0.8293(8) 0.3364(4) 0.074(4) Uani 0.5 1 d G U P A -1
H59 H 0.522209 0.757825 0.353949 0.089 Uiso 0.5 1 calc R . P A -1
C60 C 0.4887(3) 0.8889(10) 0.3392(4) 0.088(5) Uani 0.5 1 d G U P A -1
H60 H 0.471408 0.857933 0.358694 0.106 Uiso 0.5 1 calc R . P A -1
C61 C 0.4840(2) 0.9939(9) 0.3134(5) 0.071(4) Uani 0.5 1 d G U P A -1
H61 H 0.463359 1.034402 0.315326 0.085 Uiso 0.5 1 calc R . P A -1
C62 C 0.5036(5) 1.1549(8) 0.2580(7) 0.089(5) Uani 0.5 1 d G U P A -1
H62a H 0.508433 1.213122 0.286854 0.134 Uiso 0.5 1 calc GR . P A -1
H62b H 0.479832 1.161283 0.240688 0.134 Uiso 0.5 1 calc GR . P A -1
H62c H 0.518953 1.164767 0.229257 0.134 Uiso 0.5 1 calc GR . P A -1

loop_
_atom_site_aniso_label
_atom_site_aniso_U_11
_atom_site_aniso_U_22
_atom_site_aniso_U_33
_atom_site_aniso_U_23
_atom_site_aniso_U_13
_atom_site_aniso_U_12
Sc1 0.0188(5) 0.0264(6) 0.0090(4) 0.0002(4) -0.0051(4) 0.0008(4)
P1 0.0203(7) 0.0291(8) 0.0119(6) 0.0024(6) -0.0041(5) -0.0002(6)
P2 0.0204(7) 0.0277(8) 0.0111(6) 0.0014(6) -0.0038(5) 0.0015(6)
P3 0.0238(7) 0.0318(8) 0.0099(6) 0.0010(6) -0.0041(5) -0.0033(6)
Al1 0.0287(9) 0.0311(10) 0.0143(8) -0.0023(7) -0.0029(7) -0.0022(8)
N1 0.025(2) 0.026(3) 0.011(2) -0.0007(18) -0.0058(18) 0.002(2)
C1 0.019(3) 0.027(3) 0.017(3) 0.002(2) -0.001(2) 0.005(2)
C2 0.024(3) 0.030(3) 0.016(3) 0.001(2) -0.003(2) -0.001(2)
C3 0.029(3) 0.032(3) 0.021(3) -0.005(3) -0.003(2) -0.002(3)
C4 0.021(3) 0.034(3) 0.028(3) 0.002(3) 0.000(2) 0.002(3)
C5 0.019(3) 0.035(3) 0.019(3) 0.006(2) -0.006(2) 0.002(2)
C6 0.017(3) 0.024(3) 0.019(3) 0.003(2) 0.001(2) 0.000(2)
C7 0.028(3) 0.037(4) 0.056(4) -0.005(3) -0.006(3) 0.007(3)
C8 0.024(3) 0.031(3) 0.019(3) 0.004(2) -0.001(2) 0.001(2)
C9 0.031(3) 0.043(4) 0.014(3) 0.007(3) -0.001(2) 0.002(3)
C10 0.031(3) 0.049(4) 0.016(3) 0.001(3) -0.011(2) 0.001(3)
C11 0.020(3) 0.032(3) 0.017(3) 0.000(2) -0.002(2) -0.003(2)
C12 0.025(3) 0.042(4) 0.037(3) 0.007(3) 0.006(3) 0.000(3)
C13 0.029(3) 0.041(4) 0.017(3) 0.005(3) -0.004(2) -0.008(3)
C14 0.014(3) 0.030(3) 0.016(3) -0.004(2) -0.006(2) -0.002(2)
C15 0.026(3) 0.033(3) 0.017(3) 0.002(2) -0.004(2) -0.001(3)
C16 0.027(3) 0.038(4) 0.012(2) -0.005(2) 0.003(2) -0.004(3)
C17 0.025(3) 0.033(3) 0.012(2) 0.000(2) -0.003(2) -0.007(2)
C18 0.024(3) 0.029(3) 0.014(2) 0.003(2) -0.003(2) 0.000(2)
C19 0.021(3) 0.030(3) 0.010(2) 0.000(2) -0.002(2) -0.004(2)
C20 0.038(3) 0.047(4) 0.012(3) 0.006(3) -0.005(2) -0.003(3)
C21 0.019(3) 0.038(3) 0.017(3) -0.003(2) -0.002(2) 0.002(2)
C22 0.025(3) 0.043(4) 0.027(3) 0.005(3) -0.009(3) -0.007(3)
C23 0.025(3) 0.035(3) 0.020(3) -0.003(3) -0.002(2) -0.005(3)
C24 0.033(3) 0.026(3) 0.016(3) 0.007(2) -0.007(2) 0.001(3)
C25 0.047(4) 0.033(4) 0.031(3) 0.003(3) 0.009(3) 0.010(3)
C26 0.036(3) 0.031(4) 0.038(3) -0.002(3) -0.004(3) 0.002(3)
C27 0.039(3) 0.029(3) 0.017(3) -0.003(2) -0.004(3) -0.007(3)
C28 0.042(4) 0.041(4) 0.015(3) 0.000(3) -0.010(3) -0.006(3)
C29 0.046(4) 0.040(4) 0.021(3) -0.007(3) 0.001(3) 0.001(3)
C30 0.018(3) 0.033(3) 0.009(2) 0.003(2) -0.005(2) -0.003(2)
C31 0.021(3) 0.050(4) 0.010(2) 0.004(2) -0.001(2) -0.005(3)
C32 0.024(3) 0.055(4) 0.020(3) 0.003(3) -0.004(2) -0.008(3)
C33 0.025(3) 0.069(5) 0.020(3) 0.010(3) -0.008(2) -0.016(3)
C34 0.027(3) 0.087(6) 0.020(3) 0.022(4) -0.005(3) 0.000(4)
C35 0.029(3) 0.065(5) 0.024(3) 0.011(3) 0.003(3) 0.013(3)
C36 0.031(3) 0.052(4) 0.016(3) 0.001(3) -0.002(2) 0.004(3)
C37 0.029(3) 0.034(3) 0.012(3) -0.003(2) -0.007(2) -0.010(3)
C38 0.034(3) 0.032(4) 0.032(3) -0.001(3) 0.003(3) -0.005(3)
C39 0.042(4) 0.043(4) 0.034(3) -0.006(3) 0.011(3) -0.003(3)
C40 0.056(4) 0.031(4) 0.035(4) -0.005(3) 0.004(3) -0.001(3)
C41 0.067(5) 0.036(4) 0.039(4) -0.001(3) 0.013(4) -0.019(4)
C42 0.045(4) 0.042(4) 0.022(3) -0.003(3) 0.006(3) -0.012(3)
C43 0.029(3) 0.033(3) 0.017(3) 0.000(2) -0.005(2) -0.001(3)
C44 0.034(4) 0.082(6) 0.018(3) 0.004(3) -0.002(3) 0.011(4)
C45 0.033(4) 0.105(7) 0.020(3) 0.013(4) 0.006(3) 0.021(4)
C46 0.045(4) 0.066(5) 0.010(3) 0.006(3) 0.003(3) 0.019(3)
C47 0.039(4) 0.047(4) 0.011(3) 0.005(3) -0.003(2) 0.005(3)
C48 0.019(3) 0.037(3) 0.023(3) 0.001(3) -0.003(2) 0.005(3)
C49 0.092(5) 0.082(6) 0.071(5) 0.011(4) -0.011(4) 0.022(4)
C50 0.091(5) 0.074(5) 0.098(6) 0.018(5) -0.041(4) 0.020(4)
C51 0.112(7) 0.121(7) 0.147(7) 0.019(6) -0.012(5) 0.001(6)
C52 0.115(7) 0.129(8) 0.139(7) 0.014(6) 0.021(6) 0.006(6)
C53 0.107(6) 0.093(6) 0.088(6) 0.003(5) 0.003(5) 0.017(5)
C54 0.090(6) 0.087(6) 0.089(5) 0.001(4) 0.000(4) 0.000(5)
C55 0.147(8) 0.141(8) 0.093(6) 0.026(6) 0.026(6) 0.053(6)
C56 0.074(7) 0.075(7) 0.066(8) -0.012(6) 0.008(6) -0.006(5)
C57 0.081(7) 0.080(7) 0.061(8) -0.017(6) 0.012(6) -0.005(6)
C58 0.081(8) 0.087(8) 0.075(8) -0.008(6) -0.007(6) 0.003(6)
C59 0.075(7) 0.085(8) 0.054(7) 0.017(6) -0.028(6) 0.000(6)
C60 0.084(8) 0.093(8) 0.083(9) 0.008(7) -0.007(7) -0.009(6)
C61 0.064(7) 0.076(7) 0.068(8) -0.010(6) -0.008(6) -0.011(6)
C62 0.094(9) 0.093(7) 0.082(9) 0.000(7) 0.018(8) 0.002(8)

loop_
_atom_type_symbol
_atom_type_description
_atom_type_scat_dispersion_real
_atom_type_scat_dispersion_imag
_atom_type_scat_source
C C 0.0033 0.0016 'International Tables Vol C Tables 4.2.6.8 and 6.1.1.4'
H H 0.0000 0.0000 'International Tables Vol C Tables 4.2.6.8 and 6.1.1.4'
Al Al 0.0645 0.0514 'International Tables Vol C Tables 4.2.6.8 and 6.1.1.4'
N N 0.0061 0.0033 'International Tables Vol C Tables 4.2.6.8 and 6.1.1.4'
P P 0.1023 0.0942 'International Tables Vol C Tables 4.2.6.8 and 6.1.1.4'
Sc Sc 0.2519 0.3716 'International Tables Vol C Tables 4.2.6.8 and 6.1.1.4'

loop_
_geom_angle_atom_site_label_1
_geom_angle_atom_site_label_2
_geom_angle_atom_site_label_3
_geom_angle
_geom_angle_site_symmetry_1
_geom_angle_site_symmetry_3
_geom_angle_publ_flag
P2 Sc1 P1 140.84(5) . . ?
N1 Sc1 P1 72.43(12) . . ?
N1 Sc1 P2 71.81(12) . . ?
N1 Sc1 C27 139.01(18) . . ?
C27 Sc1 P1 95.10(15) . . ?
C27 Sc1 P2 101.48(15) . . ?
C30 Sc1 P1 110.01(15) . . ?
C30 Sc1 P2 104.74(15) . . ?
C30 Sc1 N1 129.33(19) . . ?
C30 Sc1 C27 91.6(2) . . ?
C6 P1 Sc1 92.73(17) . . ?
C6 P1 C8 106.8(2) . . ?
C6 P1 C11 104.2(2) . . ?
C8 P1 Sc1 125.23(18) . . ?
C11 P1 Sc1 120.52(18) . . ?
C11 P1 C8 103.7(2) . . ?
C19 P2 Sc1 98.57(17) . . ?
C19 P2 C21 102.4(2) . . ?
C19 P2 C24 107.0(3) . . ?
C21 P2 Sc1 113.12(18) . . ?
C24 P2 Sc1 127.61(18) . . ?
C24 P2 C21 105.0(3) . . ?
C30 P3 C31 115.0(3) . . ?
C30 P3 C37 114.0(3) . . ?
C30 P3 C43 117.1(3) . . ?
C31 P3 C37 105.2(3) . . ?
C31 P3 C43 100.8(2) . . ?
C37 P3 C43 102.9(3) . . ?
C28 Al1 C27 102.6(2) . . ?
C28 Al1 C29 108.4(3) . . ?
C28 Al1 C30 119.4(2) . . ?
C29 Al1 C27 105.5(3) . . ?
C30 Al1 C27 99.1(2) . . ?
C30 Al1 C29 118.9(2) . . ?
C1 N1 Sc1 117.0(3) . . ?
C1 N1 C14 117.4(4) . . ?
C14 N1 Sc1 125.5(3) . . ?
N1 C1 C6 119.6(5) . . ?
C2 C1 N1 123.1(5) . . ?
C2 C1 C6 117.3(5) . . ?
C3 C2 C1 122.5(5) . . ?
C2 C3 C4 121.1(5) . . ?
C3 C4 C7 121.4(5) . . ?
C5 C4 C3 117.2(5) . . ?
C5 C4 C7 121.4(5) . . ?
C6 C5 C4 122.2(5) . . ?
C1 C6 P1 116.5(4) . . ?
C5 C6 P1 123.8(4) . . ?
C5 C6 C1 119.7(5) . . ?
C9 C8 P1 110.2(4) . . ?
C10 C8 P1 109.3(4) . . ?
C10 C8 C9 111.1(4) . . ?
C12 C11 P1 113.8(4) . . ?
C13 C11 P1 111.1(4) . . ?
C13 C11 C12 109.3(4) . . ?
C15 C14 N1 122.9(5) . . ?
C19 C14 N1 119.9(5) . . ?
C19 C14 C15 117.2(5) . . ?
C16 C15 C14 121.4(5) . . ?
C15 C16 C17 122.0(5) . . ?
C16 C17 C20 122.2(5) . . ?
C18 C17 C16 116.6(5) . . ?
C18 C17 C20 121.2(5) . . ?
C17 C18 C19 122.2(5) . . ?
C14 C19 P2 116.0(4) . . ?
C14 C19 C18 120.5(5) . . ?
C18 C19 P2 123.4(4) . . ?
C22 C21 P2 113.8(4) . . ?
C23 C21 P2 110.3(4) . . ?
C23 C21 C22 110.7(4) . . ?
C25 C24 P2 108.2(4) . . ?
C26 C24 P2 110.6(4) . . ?
C26 C24 C25 110.8(5) . . ?
Al1 C27 Sc1 78.49(19) . . ?
P3 C30 Sc1 146.0(3) . . ?
P3 C30 Al1 121.6(3) . . ?
Al1 C30 Sc1 90.7(2) . . ?
C32 C31 P3 125.3(5) . . ?
C32 C31 C36 117.8(5) . . ?
C36 C31 P3 116.9(4) . . ?
C33 C32 C31 121.9(6) . . ?
C34 C33 C32 120.0(6) . . ?
C33 C34 C35 120.5(6) . . ?
C36 C35 C34 118.7(6) . . ?
C31 C36 C35 120.9(6) . . ?
C38 C37 P3 118.9(4) . . ?
C38 C37 C42 119.2(6) . . ?
C42 C37 P3 121.8(5) . . ?
C37 C38 C39 121.0(6) . . ?
C40 C39 C38 119.8(6) . . ?
C41 C40 C39 120.1(6) . . ?
C40 C41 C42 120.4(6) . . ?
C37 C42 C41 119.6(6) . . ?
C44 C43 P3 122.7(4) . . ?
C48 C43 P3 118.8(4) . . ?
C48 C43 C44 118.5(5) . . ?
C45 C44 C43 119.7(6) . . ?
C46 C45 C44 121.5(6) . . ?
C45 C46 C47 118.7(5) . . ?
C48 C47 C46 120.2(5) . . ?
C47 C48 C43 121.3(5) . . ?
C50 C49 C55 120.0 . . ?
C54 C49 C50 120.0 . . ?
C54 C49 C55 120.0 . . ?
C51 C50 C49 120.1 . . ?
C50 C51 C52 120.0 . . ?
C53 C52 C51 120.0 . . ?
C54 C53 C52 120.0 . . ?
C53 C54 C49 120.0 . . ?
C57 C56 C62 121.4 . . ?
C61 C56 C57 120.0 . . ?
C61 C56 C62 118.6 . . ?
C58 C57 C56 120.0 . . ?
C59 C58 C57 120.0 . . ?
C60 C59 C58 120.0 . . ?
C59 C60 C61 120.0 . . ?
C60 C61 C56 120.0 . . ?

loop_
_geom_bond_atom_site_label_1
_geom_bond_atom_site_label_2
_geom_bond_distance
_geom_bond_site_symmetry_2
_geom_bond_publ_flag
Sc1 P1 2.7428(17) . ?
Sc1 P2 2.7334(16) . ?
Sc1 N1 2.204(4) . ?
Sc1 C27 2.363(6) . ?
Sc1 C30 2.036(5) . ?
P1 C6 1.809(5) . ?
P1 C8 1.847(5) . ?
P1 C11 1.845(5) . ?
P2 C19 1.807(5) . ?
P2 C21 1.850(5) . ?
P2 C24 1.839(6) . ?
P3 C30 1.666(5) . ?
P3 C31 1.828(5) . ?
P3 C37 1.832(6) . ?
P3 C43 1.835(5) . ?
Al1 C27 2.160(6) . ?
Al1 C28 1.992(5) . ?
Al1 C29 1.993(6) . ?
Al1 C30 1.993(5) . ?
N1 C1 1.405(6) . ?
N1 C14 1.417(6) . ?
C1 C2 1.400(7) . ?
C1 C6 1.427(7) . ?
C2 C3 1.373(7) . ?
C3 C4 1.412(8) . ?
C4 C5 1.401(8) . ?
C4 C7 1.505(8) . ?
C5 C6 1.399(7) . ?
C8 C9 1.543(7) . ?
C8 C10 1.541(8) . ?
C11 C12 1.539(8) . ?
C11 C13 1.535(7) . ?
C14 C15 1.407(7) . ?
C14 C19 1.401(7) . ?
C15 C16 1.388(7) . ?
C16 C17 1.399(8) . ?
C17 C18 1.391(7) . ?
C17 C20 1.505(7) . ?
C18 C19 1.409(7) . ?
C21 C22 1.537(7) . ?
C21 C23 1.529(8) . ?
C24 C25 1.535(8) . ?
C24 C26 1.529(8) . ?
C31 C32 1.389(8) . ?
C31 C36 1.396(8) . ?
C32 C33 1.376(8) . ?
C33 C34 1.362(9) . ?
C34 C35 1.405(9) . ?
C35 C36 1.399(8) . ?
C37 C38 1.368(8) . ?
C37 C42 1.392(8) . ?
C38 C39 1.399(8) . ?
C39 C40 1.373(9) . ?
C40 C41 1.368(9) . ?
C41 C42 1.407(9) . ?
C43 C44 1.396(8) . ?
C43 C48 1.384(7) . ?
C44 C45 1.381(8) . ?
C45 C46 1.379(8) . ?
C46 C47 1.386(8) . ?
C47 C48 1.376(7) . ?
C49 C50 1.3954 . ?
C49 C54 1.3953 . ?
C49 C55 1.5398 . ?
C50 C51 1.3947 . ?
C51 C52 1.3955 . ?
C52 C53 1.3954 . ?
C53 C54 1.3948 . ?
C56 C57 1.3952 . ?
C56 C61 1.3953 . ?
C56 C62 1.5219 . ?
C57 C58 1.3951 . ?
C58 C59 1.3949 . ?
C59 C60 1.3941 . ?
C60 C61 1.3950 . ?
